data_7033670
loop_
_publ_author_name
'Vr\'ana, Jan'
'Jambor, Roman'
'R\%u\<zi\<cka, Ale\<s'
'Alonso, Mercedes'
'De Proft, Frank'
'Ly\<cka, Anton\'in'
'Dost\'al, Libor'

_publ_section_title
;
 Reactivity of bis(organoamino)phosphanes with magnesium(ii) compounds.
;
_journal_issue 10
_journal_name_full 'Dalton transactions (Cambridge, England : 2003)'
_journal_page_first 4533
_journal_page_last 4545
_journal_paper_doi 10.1039/c4dt03929g
_journal_volume 44
_journal_year 2015
_chemical_formula_moiety 'C52 H62 Mg2 N4 O4 P2, 2(C6 H6)'
_chemical_formula_sum 'C64 H74 Mg2 N4 O4 P2'
_chemical_formula_weight 1073.83
_chemical_name_systematic
; 
 ? 
;
_space_group_IT_number 2
_symmetry_cell_setting triclinic
_symmetry_space_group_name_Hall '-P 1'
_symmetry_space_group_name_H-M 'P -1'
_atom_sites_solution_hydrogens geom
_atom_sites_solution_primary direct
_atom_sites_solution_secondary difmap
_audit_creation_method SHELXL-97
_audit_update_record
;
2014-12-17 deposited with the CCDC.
2015-01-16 downloaded from the CCDC.
;
_cell_angle_alpha 97.586(5)
_cell_angle_beta 91.018(5)
_cell_angle_gamma 110.470(4)
_cell_formula_units_Z 1
_cell_length_a 10.9041(7)
_cell_length_b 11.0920(5)
_cell_length_c 12.5151(8)
_cell_measurement_reflns_used 27333
_cell_measurement_temperature 150(1)
_cell_measurement_theta_max 27.5
_cell_measurement_theta_min 1
_cell_volume 1402.35(15)
_computing_cell_refinement 'COLLECT and DENZO'
_computing_data_collection 'COLLECT (Hooft, 1998) and DENZO (Otwinowski & Minor, 1997)'
_computing_data_reduction 'COLLECT and DENZO'
_computing_molecular_graphics 'PLATON (Spek, 2003)'
_computing_publication_material 'SHELXL-97 (Sheldrick, 2008)'
_computing_structure_refinement 'SHELXL-97 (Sheldrick, 1997)'
_computing_structure_solution 'SIR92 (Altomare et al., 1994)'
_diffrn_ambient_temperature 150(1)
_diffrn_detector_area_resol_mean 9.091
_diffrn_measured_fraction_theta_full 0.994
_diffrn_measured_fraction_theta_max 0.994
_diffrn_measurement_device_type 'Bruker Nonius KappaCCD area detector'
_diffrn_measurement_method '\f and \w scans to fill the Ewald sphere'
_diffrn_radiation_monochromator graphite
_diffrn_radiation_source 'fine-focus sealed tube'
_diffrn_radiation_type MoK\a
_diffrn_radiation_wavelength 0.71073
_diffrn_reflns_av_R_equivalents 0.0348
_diffrn_reflns_av_sigmaI/netI 0.0242
_diffrn_reflns_limit_h_max 14
_diffrn_reflns_limit_h_min -14
_diffrn_reflns_limit_k_max 14
_diffrn_reflns_limit_k_min -14
_diffrn_reflns_limit_l_max 16
_diffrn_reflns_limit_l_min -16
_diffrn_reflns_number 27272
_diffrn_reflns_theta_full 27.50
_diffrn_reflns_theta_max 27.50
_diffrn_reflns_theta_min 2.89
_diffrn_standards_number 0
_exptl_absorpt_coefficient_mu 0.153
_exptl_absorpt_correction_T_max 0.971
_exptl_absorpt_correction_T_min 0.957
_exptl_absorpt_correction_type integration
_exptl_absorpt_process_details
;
Gaussian integration (Coppens, 1970)
;
_exptl_crystal_colour colourless
_exptl_crystal_density_diffrn 1.272
_exptl_crystal_density_method 'not measured'
_exptl_crystal_description block
_exptl_crystal_F_000 572
_exptl_crystal_size_max 0.40
_exptl_crystal_size_mid 0.31
_exptl_crystal_size_min 0.25
_refine_diff_density_max 0.493
_refine_diff_density_min -0.413
_refine_diff_density_rms 0.057
_refine_ls_extinction_method none
_refine_ls_goodness_of_fit_ref 1.087
_refine_ls_hydrogen_treatment constr
_refine_ls_matrix_type full
_refine_ls_number_parameters 343
_refine_ls_number_reflns 6421
_refine_ls_number_restraints 0
_refine_ls_restrained_S_all 1.087
_refine_ls_R_factor_all 0.0541
_refine_ls_R_factor_gt 0.0415
_refine_ls_shift/su_max 0.001
_refine_ls_shift/su_mean 0.000
_refine_ls_structure_factor_coef Fsqd
_refine_ls_weighting_details 'calc w=1/[\s^2^(Fo^2^)+(0.0402P)^2^+1.0720P] where P=(Fo^2^+2Fc^2^)/3'
_refine_ls_weighting_scheme calc
_refine_ls_wR_factor_gt 0.0993
_refine_ls_wR_factor_ref 0.1100
_reflns_number_gt 5404
_reflns_number_total 6421
_reflns_threshold_expression >2sigma(I)
_cod_data_source_file c4dt03929g2.cif
_cod_data_source_block shelxl
_cod_depositor_comments 'Adding full bibliography for 7033670--7033677.cif.'
_cod_original_cell_volume 1402.33(14)
_cod_database_code 7033670

loop_
_symmetry_equiv_pos_as_xyz
'x, y, z'
'-x, -y, -z'

loop_
_atom_site_label
_atom_site_type_symbol
_atom_site_fract_x
_atom_site_fract_y
_atom_site_fract_z
_atom_site_U_iso_or_equiv
_atom_site_adp_type
_atom_site_occupancy
_atom_site_symmetry_multiplicity
_atom_site_calc_flag
_atom_site_refinement_flags
P1 P 0.66016(4) 0.42501(4) 0.13177(3) 0.01803(10) Uani 1 1 d .
Mg1 Mg 0.40705(5) 0.44589(5) 0.09364(4) 0.01686(12) Uani 1 1 d .
O1 O 0.41459(11) 0.56227(11) 0.24057(9) 0.0218(2) Uani 1 1 d .
N2 N 0.50252(13) 0.33073(13) 0.14625(10) 0.0189(3) Uani 1 1 d .
N1 N 0.62725(13) 0.54368(12) 0.07328(10) 0.0176(3) Uani 1 1 d .
O2 O 0.20629(11) 0.34217(12) 0.11742(10) 0.0253(3) Uani 1 1 d .
C1 C 0.71118(15) 0.33235(15) 0.01888(13) 0.0197(3) Uani 1 1 d .
C7 C 0.68369(15) 0.67180(15) 0.13118(12) 0.0185(3) Uani 1 1 d .
C13 C 0.47950(16) 0.24256(15) 0.21882(12) 0.0198(3) Uani 1 1 d .
C6 C 0.82597(16) 0.39416(17) -0.03050(13) 0.0236(3) Uani 1 1 d .
H6 H 0.8673 0.4839 -0.0146 0.028 Uiso 1 1 d R
C18 C 0.35300(17) 0.18920(16) 0.25531(14) 0.0238(3) Uani 1 1 d .
H18 H 0.2859 0.2134 0.2293 0.029 Uiso 1 1 d R
C5 C 0.87916(17) 0.32319(19) -0.10299(14) 0.0285(4) Uani 1 1 d .
H5 H 0.9553 0.3656 -0.1354 0.034 Uiso 1 1 d R
C2 C 0.65255(16) 0.19734(16) -0.00607(14) 0.0238(3) Uani 1 1 d .
H2 H 0.5768 0.1542 0.0265 0.029 Uiso 1 1 d R
C16 C 0.4222(2) 0.06345(17) 0.37015(14) 0.0313(4) Uani 1 1 d .
H16 H 0.4037 0.0056 0.4202 0.038 Uiso 1 1 d R
C12 C 0.79190(16) 0.71458(16) 0.20733(13) 0.0239(3) Uani 1 1 d .
H12 H 0.8318 0.6568 0.2230 0.029 Uiso 1 1 d R
C17 C 0.32544(19) 0.10159(17) 0.32874(14) 0.0287(4) Uani 1 1 d .
H17 H 0.2406 0.0680 0.3507 0.034 Uiso 1 1 d R
C3 C 0.70554(18) 0.12619(17) -0.07911(15) 0.0294(4) Uani 1 1 d .
H3 H 0.6648 0.0364 -0.0956 0.035 Uiso 1 1 d R
C21 C 0.4671(2) 0.74666(19) 0.37270(16) 0.0373(4) Uani 1 1 d .
H21A H 0.4284 0.8017 0.4157 0.045 Uiso 1 1 d R
H21B H 0.5556 0.7987 0.3584 0.045 Uiso 1 1 d R
C22 C 0.38525(18) 0.68038(17) 0.26973(14) 0.0276(4) Uani 1 1 d .
H22A H 0.2927 0.6597 0.2807 0.033 Uiso 1 1 d R
H22B H 0.4087 0.7355 0.2137 0.033 Uiso 1 1 d R
C19 C 0.47804(19) 0.53764(18) 0.33510(13) 0.0270(4) Uani 1 1 d .
H19A H 0.5695 0.5512 0.3243 0.032 Uiso 1 1 d R
H19B H 0.4344 0.4490 0.3486 0.032 Uiso 1 1 d R
C8 C 0.62978(16) 0.76457(16) 0.11035(13) 0.0229(3) Uani 1 1 d .
H8 H 0.5583 0.7399 0.0602 0.028 Uiso 1 1 d R
C4 C 0.81902(19) 0.18938(19) -0.12731(15) 0.0313(4) Uani 1 1 d .
H4 H 0.8550 0.1421 -0.1758 0.038 Uiso 1 1 d R
C20 C 0.4664(2) 0.63354(19) 0.42828(15) 0.0343(4) Uani 1 1 d .
H20A H 0.5399 0.6586 0.4816 0.041 Uiso 1 1 d R
H20B H 0.3852 0.5982 0.4629 0.041 Uiso 1 1 d R
C14 C 0.57613(18) 0.20038(17) 0.26127(14) 0.0267(4) Uani 1 1 d .
H14 H 0.6611 0.2319 0.2393 0.032 Uiso 1 1 d R
C9 C 0.67951(18) 0.89198(17) 0.16212(14) 0.0280(4) Uani 1 1 d .
H9 H 0.6421 0.9514 0.1456 0.034 Uiso 1 1 d R
C11 C 0.84034(18) 0.84200(17) 0.25940(14) 0.0298(4) Uani 1 1 d .
H11 H 0.9118 0.8679 0.3098 0.036 Uiso 1 1 d R
C15 C 0.5466(2) 0.11326(19) 0.33551(15) 0.0323(4) Uani 1 1 d .
H15 H 0.6124 0.0878 0.3623 0.039 Uiso 1 1 d R
C10 C 0.78474(18) 0.93161(17) 0.23798(14) 0.0298(4) Uani 1 1 d .
H10 H 0.8174 1.0165 0.2741 0.036 Uiso 1 1 d R
C26 C 0.13165(18) 0.37309(19) 0.20511(16) 0.0324(4) Uani 1 1 d .
H26A H 0.1312 0.4606 0.2065 0.039 Uiso 1 1 d R
H26B H 0.1693 0.3671 0.2741 0.039 Uiso 1 1 d R
C23 C 0.12749(19) 0.2180(2) 0.05459(16) 0.0403(5) Uani 1 1 d .
H23A H 0.1795 0.1632 0.0396 0.048 Uiso 1 1 d R
H23B H 0.0933 0.2308 -0.0134 0.048 Uiso 1 1 d R
C25 C -0.00630(19) 0.2742(2) 0.18230(18) 0.0414(5) Uani 1 1 d .
H25A H -0.0598 0.3042 0.1373 0.050 Uiso 1 1 d R
H25B H -0.0483 0.2553 0.2489 0.050 Uiso 1 1 d R
C24 C 0.0170(2) 0.1568(2) 0.12377(17) 0.0431(5) Uani 1 1 d .
H24A H -0.0606 0.0988 0.0799 0.052 Uiso 1 1 d R
H24B H 0.0428 0.1091 0.1740 0.052 Uiso 1 1 d R
C28 C 0.0331(3) 0.1780(3) 0.4604(2) 0.0573(7) Uani 1 1 d .
H28 H 0.0450 0.1113 0.4134 0.069 Uiso 1 1 d R
C27 C -0.0859(3) 0.1604(4) 0.4984(2) 0.0696(8) Uani 1 1 d .
H27 H -0.1548 0.0817 0.4787 0.084 Uiso 1 1 d R
C29 C 0.1359(3) 0.2911(3) 0.4894(2) 0.0570(7) Uani 1 1 d .
H29 H 0.2176 0.3002 0.4635 0.068 Uiso 1 1 d R
C30 C 0.1207(3) 0.3928(3) 0.5560(2) 0.0686(8) Uani 1 1 d .
H30 H 0.1907 0.4708 0.5752 0.082 Uiso 1 1 d R
C31 C -0.0027(4) 0.3748(4) 0.5947(3) 0.0954(12) Uani 1 1 d .
H31 H -0.0166 0.4421 0.6394 0.114 Uiso 1 1 d R
C32 C -0.1033(4) 0.2578(5) 0.5651(3) 0.1015(14) Uani 1 1 d .
H32 H -0.1851 0.2451 0.5921 0.122 Uiso 1 1 d R

loop_
_atom_site_aniso_label
_atom_site_aniso_U_11
_atom_site_aniso_U_22
_atom_site_aniso_U_33
_atom_site_aniso_U_23
_atom_site_aniso_U_13
_atom_site_aniso_U_12
P1 0.01883(19) 0.0197(2) 0.01712(19) 0.00189(14) 0.00024(14) 0.00907(15)
Mg1 0.0174(2) 0.0186(3) 0.0159(2) 0.00356(19) 0.00232(19) 0.0076(2)
O1 0.0264(6) 0.0244(6) 0.0180(5) 0.0016(4) 0.0019(4) 0.0138(5)
N2 0.0200(6) 0.0203(6) 0.0180(6) 0.0047(5) 0.0030(5) 0.0083(5)
N1 0.0191(6) 0.0181(6) 0.0162(6) 0.0023(5) 0.0003(5) 0.0073(5)
O2 0.0200(6) 0.0292(6) 0.0272(6) 0.0098(5) 0.0062(5) 0.0072(5)
C1 0.0185(7) 0.0242(8) 0.0197(7) 0.0024(6) 0.0001(6) 0.0122(6)
C7 0.0185(7) 0.0195(7) 0.0160(7) 0.0030(5) 0.0047(6) 0.0043(6)
C13 0.0279(8) 0.0166(7) 0.0166(7) 0.0004(5) 0.0022(6) 0.0105(6)
C6 0.0197(8) 0.0259(8) 0.0256(8) 0.0035(6) 0.0010(6) 0.0088(6)
C18 0.0271(8) 0.0212(8) 0.0261(8) 0.0063(6) 0.0044(7) 0.0111(6)
C5 0.0211(8) 0.0402(10) 0.0273(9) 0.0047(7) 0.0060(7) 0.0147(7)
C2 0.0232(8) 0.0240(8) 0.0251(8) 0.0029(6) 0.0025(6) 0.0097(6)
C16 0.0521(11) 0.0237(9) 0.0234(8) 0.0093(7) 0.0082(8) 0.0177(8)
C12 0.0213(8) 0.0259(8) 0.0220(8) 0.0051(6) -0.0001(6) 0.0048(6)
C17 0.0361(10) 0.0227(8) 0.0288(9) 0.0074(7) 0.0110(7) 0.0107(7)
C3 0.0348(10) 0.0235(8) 0.0318(9) -0.0013(7) 0.0016(7) 0.0145(7)
C21 0.0550(13) 0.0284(10) 0.0290(9) -0.0010(7) -0.0010(9) 0.0175(9)
C22 0.0356(9) 0.0292(9) 0.0256(8) 0.0034(7) 0.0049(7) 0.0211(8)
C19 0.0365(9) 0.0307(9) 0.0182(8) 0.0027(6) -0.0018(7) 0.0180(8)
C8 0.0237(8) 0.0228(8) 0.0222(8) 0.0014(6) 0.0016(6) 0.0089(6)
C4 0.0339(10) 0.0385(10) 0.0276(9) -0.0017(7) 0.0040(7) 0.0227(8)
C20 0.0522(12) 0.0324(10) 0.0215(8) 0.0002(7) 0.0007(8) 0.0203(9)
C14 0.0299(9) 0.0300(9) 0.0261(8) 0.0072(7) 0.0044(7) 0.0168(7)
C9 0.0348(9) 0.0215(8) 0.0288(9) 0.0033(7) 0.0064(7) 0.0111(7)
C11 0.0269(9) 0.0271(9) 0.0252(9) 0.0013(7) -0.0029(7) -0.0018(7)
C15 0.0444(11) 0.0347(10) 0.0281(9) 0.0087(7) 0.0017(8) 0.0253(9)
C10 0.0339(9) 0.0193(8) 0.0278(9) -0.0007(6) 0.0058(7) 0.0002(7)
C26 0.0280(9) 0.0367(10) 0.0398(10) 0.0157(8) 0.0161(8) 0.0161(8)
C23 0.0264(9) 0.0486(12) 0.0280(9) 0.0030(8) 0.0033(8) -0.0078(8)
C25 0.0236(9) 0.0608(14) 0.0460(12) 0.0293(10) 0.0117(8) 0.0145(9)
C24 0.0283(10) 0.0509(13) 0.0347(11) 0.0080(9) 0.0067(8) -0.0060(9)
C28 0.0523(15) 0.087(2) 0.0384(12) 0.0057(12) 0.0034(11) 0.0331(14)
C27 0.0519(15) 0.109(3) 0.0420(14) 0.0020(15) 0.0060(12) 0.0249(16)
C29 0.0474(14) 0.090(2) 0.0417(13) 0.0181(13) 0.0102(11) 0.0303(14)
C30 0.076(2) 0.075(2) 0.0491(15) 0.0180(14) -0.0005(14) 0.0166(16)
C31 0.107(3) 0.113(3) 0.081(2) -0.015(2) 0.020(2) 0.067(3)
C32 0.058(2) 0.143(4) 0.099(3) -0.025(3) 0.0196(19) 0.044(2)

loop_
_atom_type_symbol
_atom_type_description
_atom_type_scat_dispersion_real
_atom_type_scat_dispersion_imag
_atom_type_scat_source
C C 0.0033 0.0016 'International Tables Vol C Tables 4.2.6.8 and 6.1.1.4'
H H 0.0000 0.0000 'International Tables Vol C Tables 4.2.6.8 and 6.1.1.4'
O O 0.0106 0.0060 'International Tables Vol C Tables 4.2.6.8 and 6.1.1.4'
N N 0.0061 0.0033 'International Tables Vol C Tables 4.2.6.8 and 6.1.1.4'
P P 0.1023 0.0942 'International Tables Vol C Tables 4.2.6.8 and 6.1.1.4'
Mg Mg 0.0486 0.0363 'International Tables Vol C Tables 4.2.6.8 and 6.1.1.4'

loop_
_exptl_crystal_face_index_h
_exptl_crystal_face_index_k
_exptl_crystal_face_index_l
_exptl_crystal_face_perp_dist
0 -1 0 0.128
0 1 0 0.192
1 0 0 0.124
-1 0 0 0.093
0 0 1 0.124
0 0 -1 0.101
0 1 -1 0.181
1 -1 0 0.157
-1 1 0 0.178

loop_
_geom_angle_atom_site_label_1
_geom_angle_atom_site_label_2
_geom_angle_atom_site_label_3
_geom_angle
_geom_angle_site_symmetry_1
_geom_angle_site_symmetry_3
N2 P1 N1 97.57(6) . .
N2 P1 C1 104.16(7) . .
N1 P1 C1 103.80(7) . .
N2 P1 Mg1 44.96(5) . .
N1 P1 Mg1 52.77(5) . .
C1 P1 Mg1 114.66(5) . .
N2 Mg1 O1 98.30(5) . .
N2 Mg1 O2 103.12(5) . .
O1 Mg1 O2 87.39(5) . .
N2 Mg1 N1 123.46(5) . 2_665
O1 Mg1 N1 136.05(5) . 2_665
O2 Mg1 N1 95.01(5) . 2_665
N2 Mg1 N1 72.06(5) . .
O1 Mg1 N1 93.40(5) . .
O2 Mg1 N1 175.19(5) . .
N1 Mg1 N1 87.73(5) 2_665 .
N2 Mg1 P1 35.48(4) . .
O1 Mg1 P1 95.24(4) . .
O2 Mg1 P1 138.52(4) . .
N1 Mg1 P1 110.50(4) 2_665 .
N1 Mg1 P1 36.69(3) . .
N2 Mg1 Mg1 98.49(4) . 2_665
O1 Mg1 Mg1 121.59(4) . 2_665
O2 Mg1 Mg1 140.67(4) . 2_665
N1 Mg1 Mg1 45.81(4) 2_665 2_665
N1 Mg1 Mg1 41.92(3) . 2_665
P1 Mg1 Mg1 70.04(2) . 2_665
C22 O1 C19 108.71(12) . .
C22 O1 Mg1 133.01(10) . .
C19 O1 Mg1 117.65(9) . .
C13 N2 P1 118.36(11) . .
C13 N2 Mg1 135.86(11) . .
P1 N2 Mg1 99.56(6) . .
C7 N1 P1 115.04(10) . .
C7 N1 Mg1 109.37(9) . 2_665
P1 N1 Mg1 129.71(7) . 2_665
C7 N1 Mg1 113.89(9) . .
P1 N1 Mg1 90.55(6) . .
Mg1 N1 Mg1 92.27(5) 2_665 .
C26 O2 C23 108.89(13) . .
C26 O2 Mg1 126.59(11) . .
C23 O2 Mg1 124.08(11) . .
C2 C1 C6 118.07(14) . .
C2 C1 P1 121.64(12) . .
C6 C1 P1 119.27(12) . .
C8 C7 C12 116.52(15) . .
C8 C7 N1 118.26(14) . .
C12 C7 N1 125.22(14) . .
N2 C13 C18 119.86(14) . .
N2 C13 C14 124.35(15) . .
C18 C13 C14 115.79(14) . .
C5 C6 C1 120.87(16) . .
C5 C6 H6 119.5 . .
C1 C6 H6 119.7 . .
C17 C18 C13 121.98(16) . .
C17 C18 H18 119.0 . .
C13 C18 H18 119.0 . .
C4 C5 C6 120.21(16) . .
C4 C5 H5 119.8 . .
C6 C5 H5 120.0 . .
C3 C2 C1 121.08(16) . .
C3 C2 H2 119.4 . .
C1 C2 H2 119.5 . .
C15 C16 C17 118.36(16) . .
C15 C16 H16 120.8 . .
C17 C16 H16 120.8 . .
C11 C12 C7 120.96(16) . .
C11 C12 H12 119.4 . .
C7 C12 H12 119.6 . .
C16 C17 C18 121.02(17) . .
C16 C17 H17 119.4 . .
C18 C17 H17 119.6 . .
C4 C3 C2 119.89(16) . .
C4 C3 H3 120.0 . .
C2 C3 H3 120.1 . .
C22 C21 C20 102.65(15) . .
C22 C21 H21A 111.3 . .
C20 C21 H21A 111.3 . .
C22 C21 H21B 111.3 . .
C20 C21 H21B 111.0 . .
H21A C21 H21B 109.2 . .
O1 C22 C21 104.97(14) . .
O1 C22 H22A 110.9 . .
C21 C22 H22A 110.7 . .
O1 C22 H22B 110.7 . .
C21 C22 H22B 110.7 . .
H22A C22 H22B 108.8 . .
O1 C19 C20 105.66(14) . .
O1 C19 H19A 110.6 . .
C20 C19 H19A 110.5 . .
O1 C19 H19B 110.6 . .
C20 C19 H19B 110.7 . .
H19A C19 H19B 108.8 . .
C9 C8 C7 122.12(16) . .
C9 C8 H8 118.9 . .
C7 C8 H8 118.9 . .
C3 C4 C5 119.87(16) . .
C3 C4 H4 120.1 . .
C5 C4 H4 120.0 . .
C19 C20 C21 102.10(15) . .
C19 C20 H20A 111.4 . .
C21 C20 H20A 111.5 . .
C19 C20 H20B 111.3 . .
C21 C20 H20B 111.2 . .
H20A C20 H20B 109.2 . .
C15 C14 C13 121.29(17) . .
C15 C14 H14 119.4 . .
C13 C14 H14 119.3 . .
C10 C9 C8 120.46(17) . .
C10 C9 H9 119.7 . .
C8 C9 H9 119.8 . .
C10 C11 C12 121.42(17) . .
C10 C11 H11 119.2 . .
C12 C11 H11 119.4 . .
C16 C15 C14 121.55(17) . .
C16 C15 H15 119.2 . .
C14 C15 H15 119.2 . .
C9 C10 C11 118.50(16) . .
C9 C10 H10 120.8 . .
C11 C10 H10 120.7 . .
O2 C26 C25 105.82(16) . .
O2 C26 H26A 110.4 . .
C25 C26 H26A 110.4 . .
O2 C26 H26B 110.7 . .
C25 C26 H26B 110.8 . .
H26A C26 H26B 108.7 . .
O2 C23 C24 105.53(16) . .
O2 C23 H23A 110.6 . .
C24 C23 H23A 110.6 . .
O2 C23 H23B 110.7 . .
C24 C23 H23B 110.7 . .
H23A C23 H23B 108.8 . .
C24 C25 C26 102.47(16) . .
C24 C25 H25A 111.3 . .
C26 C25 H25A 111.5 . .
C24 C25 H25B 111.2 . .
C26 C25 H25B 111.1 . .
H25A C25 H25B 109.2 . .
C23 C24 C25 102.17(17) . .
C23 C24 H24A 111.4 . .
C25 C24 H24A 111.3 . .
C23 C24 H24B 111.3 . .
C25 C24 H24B 111.4 . .
H24A C24 H24B 109.2 . .
C27 C28 C29 121.3(3) . .
C27 C28 H28 119.3 . .
C29 C28 H28 119.3 . .
C32 C27 C28 119.1(3) . .
C32 C27 H27 120.7 . .
C28 C27 H27 120.2 . .
C28 C29 C30 120.8(3) . .
C28 C29 H29 119.8 . .
C30 C29 H29 119.4 . .
C29 C30 C31 117.8(3) . .
C29 C30 H30 121.0 . .
C31 C30 H30 121.2 . .
C32 C31 C30 119.4(3) . .
C32 C31 H31 120.6 . .
C30 C31 H31 120.0 . .
C27 C32 C31 121.5(3) . .
C27 C32 H32 119.0 . .
C31 C32 H32 119.5 . .

loop_
_geom_bond_atom_site_label_1
_geom_bond_atom_site_label_2
_geom_bond_distance
_geom_bond_site_symmetry_2
P1 N2 1.6985(14) .
P1 N1 1.7242(13) .
P1 C1 1.8456(16) .
P1 Mg1 2.8859(7) .
Mg1 N2 2.0680(14) .
Mg1 O1 2.0852(12) .
Mg1 O2 2.1345(12) .
Mg1 N1 2.1409(14) 2_665
Mg1 N1 2.2978(14) .
Mg1 Mg1 3.2020(10) 2_665
O1 C22 1.4571(19) .
O1 C19 1.4633(19) .
N2 C13 1.384(2) .
N1 C7 1.4227(19) .
N1 Mg1 2.1408(14) 2_665
O2 C26 1.453(2) .
O2 C23 1.455(2) .
C1 C2 1.396(2) .
C1 C6 1.399(2) .
C7 C8 1.400(2) .
C7 C12 1.405(2) .
C13 C18 1.409(2) .
C13 C14 1.415(2) .
C6 C5 1.389(2) .
C6 H6 0.9300 .
C18 C17 1.386(2) .
C18 H18 0.9300 .
C5 C4 1.385(3) .
C5 H5 0.9300 .
C2 C3 1.393(2) .
C2 H2 0.9301 .
C16 C15 1.376(3) .
C16 C17 1.383(3) .
C16 H16 0.9301 .
C12 C11 1.387(2) .
C12 H12 0.9300 .
C17 H17 0.9299 .
C3 C4 1.385(3) .
C3 H3 0.9299 .
C21 C22 1.499(3) .
C21 C20 1.511(3) .
C21 H21A 0.9701 .
C21 H21B 0.9699 .
C22 H22A 0.9700 .
C22 H22B 0.9699 .
C19 C20 1.510(2) .
C19 H19A 0.9699 .
C19 H19B 0.9700 .
C8 C9 1.386(2) .
C8 H8 0.9300 .
C4 H4 0.9300 .
C20 H20A 0.9700 .
C20 H20B 0.9700 .
C14 C15 1.390(2) .
C14 H14 0.9300 .
C9 C10 1.382(3) .
C9 H9 0.9300 .
C11 C10 1.383(3) .
C11 H11 0.9299 .
C15 H15 0.9301 .
C10 H10 0.9300 .
C26 C25 1.515(3) .
C26 H26A 0.9700 .
C26 H26B 0.9700 .
C23 C24 1.511(3) .
C23 H23A 0.9701 .
C23 H23B 0.9700 .
C25 C24 1.511(3) .
C25 H25A 0.9701 .
C25 H25B 0.9701 .
C24 H24A 0.9700 .
C24 H24B 0.9700 .
C28 C27 1.348(4) .
C28 C29 1.358(4) .
C28 H28 0.9301 .
C27 C32 1.346(5) .
C27 H27 0.9300 .
C29 C30 1.372(4) .
C29 H29 0.9300 .
C30 C31 1.396(5) .
C30 H30 0.9300 .
C31 C32 1.374(6) .
C31 H31 0.9301 .
C32 H32 0.9299 .
